data_7112506
loop_
_publ_author_name
'Masciocchi, Daniela'
'Gelain, Arianna'
'Porta, Federica'
'Meneghetti, Fiorella'
'Pedretti, Alessandro'
'Celentano, Giuseppe'
'Barlocco, Daniela'
'Legnani, Laura'
'Toma, Lucio'
'Kwon, Byoung-Mog'
'Asai, Akira'
'Villa, Stefania'

_publ_section_title
;
 Synthesis, structure--activity relationships and stereochemical
 investigations of new tricyclic pyridazinone derivatives as potential
 STAT3 inhibitors
;
_journal_issue 8
_journal_name_full MedChemComm
_journal_page_first 1181
_journal_paper_doi 10.1039/c3md00095h
_journal_volume 4
_journal_year 2013
_chemical_absolute_configuration ad
_chemical_formula_sum 'C14 H15 Cl N2 O'
_chemical_formula_weight 262.73
_chemical_name_systematic
;
?
;
_space_group_IT_number 19
_symmetry_space_group_name_Hall 'P 2ac 2ab'
_symmetry_space_group_name_H-M 'P 21 21 21'
_atom_sites_solution_hydrogens geom
_atom_sites_solution_primary direct
_atom_sites_solution_secondary difmap
_audit_creation_date 2012-10-12T14:13:11-00:00
_audit_creation_method 'WinGX routine CIF_UPDATE'
_cell_angle_alpha 90
_cell_angle_beta 90
_cell_angle_gamma 90
_cell_formula_units_Z 4
_cell_length_a 7.929(4)
_cell_length_b 12.530(4)
_cell_length_c 12.977(8)
_cell_measurement_reflns_used 25
_cell_measurement_temperature 293(2)
_cell_measurement_theta_max 10
_cell_measurement_theta_min 9
_cell_volume 1289.3(11)
_computing_cell_refinement 'SHELXL-97 (Sheldrick, 2008)'
_computing_data_collection 'CAD-4 Software (Enraf Nonius, 1989)'
_computing_data_reduction 'XCAD4 (Harms & Wocadlo, 1995)'
_computing_molecular_graphics 'Ortep-3 for Windows (Farrugia, 1997)'
_computing_publication_material 'WinGX publication routines (Farrugia, 1999)'
_computing_structure_refinement 'SHELXL-97 (Sheldrick, 1997)'
_computing_structure_solution 'SIR-92 (Altomare et al., 1994)'
_diffrn_ambient_temperature 293(2)
_diffrn_measured_fraction_theta_full 0.998
_diffrn_measured_fraction_theta_max 0.998
_diffrn_radiation_monochromator graphite
_diffrn_radiation_type MoK\a
_diffrn_radiation_wavelength 0.71073
_diffrn_reflns_av_unetI/netI 0.0513
_diffrn_reflns_limit_h_max 9
_diffrn_reflns_limit_h_min -1
_diffrn_reflns_limit_k_max 14
_diffrn_reflns_limit_k_min -1
_diffrn_reflns_limit_l_max 15
_diffrn_reflns_limit_l_min -1
_diffrn_reflns_number 1806
_diffrn_reflns_theta_full 24.97
_diffrn_reflns_theta_max 24.97
_diffrn_reflns_theta_min 2.26
_exptl_absorpt_coefficient_mu 0.285
_exptl_absorpt_correction_T_max 1
_exptl_absorpt_correction_T_min 0.3057
_exptl_absorpt_correction_type refdelf
_exptl_absorpt_process_details
;
Walker, N. & Stuart, D (1983) Acta. Cryst. A39, 158-166
;
_exptl_crystal_colour yellow
_exptl_crystal_density_diffrn 1.354
_exptl_crystal_density_method 'not measured'
_exptl_crystal_description needles
_exptl_crystal_F_000 552
_exptl_crystal_size_max 0.9
_exptl_crystal_size_mid 0.4
_exptl_crystal_size_min 0.3
_refine_diff_density_max 0.142
_refine_diff_density_min -0.244
_refine_diff_density_rms 0.04
_refine_ls_abs_structure_details 'Flack H D (1983), Acta Cryst. A39, 876-881'
_refine_ls_abs_structure_Flack -0.04(15)
_refine_ls_extinction_method none
_refine_ls_goodness_of_fit_ref 0.949
_refine_ls_hydrogen_treatment refall
_refine_ls_matrix_type full
_refine_ls_number_parameters 224
_refine_ls_number_reflns 1806
_refine_ls_number_restraints 0
_refine_ls_restrained_S_all 0.949
_refine_ls_R_factor_all 0.0948
_refine_ls_R_factor_gt 0.041
_refine_ls_shift/su_max 0
_refine_ls_shift/su_mean 0
_refine_ls_structure_factor_coef Fsqd
_refine_ls_weighting_details 'calc w=1/[\s^2^(Fo^2^)+(0.0524P)^2^+0.0000P] where P=(Fo^2^+2Fc^2^)/3'
_refine_ls_weighting_scheme calc
_refine_ls_wR_factor_gt 0.088
_refine_ls_wR_factor_ref 0.1029
_reflns_number_gt 1010
_reflns_number_total 1806
_reflns_threshold_expression >2sigma(I)
_cod_data_source_file c3md00095h.txt
_cod_data_source_block dm5clr
_cod_database_code 7112506

loop_
_symmetry_equiv_pos_as_xyz
'x, y, z'
'-x+1/2, -y, z+1/2'
'x+1/2, -y+1/2, -z'
'-x, y+1/2, -z+1/2'

loop_
_atom_site_label
_atom_site_type_symbol
_atom_site_fract_x
_atom_site_fract_y
_atom_site_fract_z
_atom_site_U_iso_or_equiv
_atom_site_adp_type
_atom_site_occupancy
_atom_site_symmetry_multiplicity
_atom_site_calc_flag
Cl1 Cl 0.8552(2) 0.75926(10) 0.47502(12) 0.0847(5) Uani 1 1 d
N2 N 0.9038(5) 0.3961(3) 0.4991(3) 0.0493(12) Uani 1 1 d
O1 O 0.8537(6) 0.5064(3) 0.7479(3) 0.0848(12) Uani 1 1 d
C5 C 0.8836(6) 0.2244(3) 0.4259(4) 0.0385(11) Uani 1 1 d
C3 C 0.9066(5) 0.2503(4) 0.6225(3) 0.0436(12) Uani 1 1 d
N1 N 0.9158(6) 0.4634(3) 0.5842(3) 0.0563(13) Uani 1 1 d
C4 C 0.8954(6) 0.2961(3) 0.5167(4) 0.0418(12) Uani 1 1 d
C2 C 0.8196(8) 0.3249(4) 0.6968(4) 0.0552(15) Uani 1 1 d
H2A H 0.688(6) 0.318(4) 0.682(4) 0.085(17) Uiso 1 1 d
H2B H 0.834(6) 0.306(3) 0.762(3) 0.061(16) Uiso 1 1 d
C8 C 0.8380(7) 0.1376(4) 0.6274(4) 0.0481(13) Uani 1 1 d
H8A H 0.704(5) 0.142(3) 0.613(3) 0.066(14) Uiso 1 1 d
H8B H 0.860(6) 0.105(3) 0.691(3) 0.053(14) Uiso 1 1 d
C9 C 0.8583(7) 0.2663(4) 0.3289(4) 0.0489(12) Uani 1 1 d
H9 H 0.843(5) 0.338(3) 0.318(3) 0.032(11) Uiso 1 1 d
C13 C 0.9558(9) 0.5731(4) 0.5564(5) 0.0706(19) Uani 1 1 d
H13A H 1.050(7) 0.573(4) 0.507(3) 0.09(2) Uiso 1 1 d
H13B H 0.967(7) 0.624(5) 0.630(4) 0.13(2) Uiso 1 1 d
C10 C 0.8520(8) 0.1996(5) 0.2449(4) 0.0632(14) Uani 1 1 d
H10 H 0.830(5) 0.229(3) 0.180(3) 0.056(13) Uiso 1 1 d
C7 C 0.9248(8) 0.0689(4) 0.5463(4) 0.0579(16) Uani 1 1 d
C6 C 0.8998(6) 0.1149(3) 0.4400(4) 0.0463(13) Uani 1 1 d
C1 C 0.8627(8) 0.4387(4) 0.6818(4) 0.0565(14) Uani 1 1 d
C12 C 0.8899(8) 0.0505(4) 0.3535(5) 0.0663(17) Uani 1 1 d
H12 H 0.916(6) -0.022(3) 0.368(3) 0.051(14) Uiso 1 1 d
C11 C 0.8682(9) 0.0912(5) 0.2579(5) 0.0728(17) Uani 1 1 d
H11 H 0.866(7) 0.037(3) 0.205(3) 0.075(15) Uiso 1 1 d
C14 C 0.8102(9) 0.6229(5) 0.5013(6) 0.078(2) Uani 1 1 d
H14A H 0.726(6) 0.610(3) 0.551(3) 0.059(18) Uiso 1 1 d
H14B H 0.754(8) 0.582(4) 0.439(4) 0.13(3) Uiso 1 1 d
H3 H 1.027(5) 0.251(4) 0.638(3) 0.059(13) Uiso 1 1 d
H7A H 1.074(7) 0.068(4) 0.563(4) 0.10(2) Uiso 1 1 d
H7B H 0.861(7) -0.002(4) 0.549(4) 0.096(18) Uiso 1 1 d

loop_
_atom_site_aniso_label
_atom_site_aniso_U_11
_atom_site_aniso_U_22
_atom_site_aniso_U_33
_atom_site_aniso_U_23
_atom_site_aniso_U_13
_atom_site_aniso_U_12
Cl1 0.0899(10) 0.0622(7) 0.1019(11) 0.0097(8) 0.0285(11) 0.0036(10)
N2 0.053(3) 0.051(2) 0.044(3) -0.006(2) 0.003(3) 0.000(2)
O1 0.100(3) 0.086(2) 0.068(2) -0.039(2) 0.004(3) -0.006(3)
C5 0.022(3) 0.053(2) 0.041(3) -0.001(3) 0.003(3) -0.003(2)
C3 0.031(3) 0.062(3) 0.038(3) 0.001(3) -0.003(3) 0.000(3)
N1 0.066(3) 0.0462(19) 0.057(3) 0.000(2) -0.009(3) -0.002(2)
C4 0.026(3) 0.057(2) 0.043(3) 0.010(2) 0.008(3) 0.000(2)
C2 0.060(4) 0.069(3) 0.037(3) -0.003(3) 0.007(3) -0.003(3)
C8 0.038(3) 0.058(3) 0.049(3) 0.013(3) -0.003(3) -0.003(3)
C9 0.040(3) 0.066(3) 0.040(3) 0.003(3) 0.003(3) 0.006(4)
C13 0.055(4) 0.068(3) 0.089(5) -0.008(4) 0.005(4) -0.010(3)
C10 0.059(4) 0.094(4) 0.036(3) 0.011(3) 0.003(3) -0.009(4)
C7 0.069(5) 0.054(3) 0.051(4) 0.004(3) 0.000(3) 0.003(3)
C6 0.044(3) 0.055(3) 0.040(3) 0.000(3) 0.004(3) 0.001(3)
C1 0.053(3) 0.067(3) 0.050(3) 0.001(3) 0.004(3) 0.001(3)
C12 0.075(4) 0.066(4) 0.058(4) -0.012(3) 0.005(4) -0.014(4)
C11 0.077(4) 0.091(4) 0.050(4) -0.021(4) 0.004(4) -0.030(4)
C14 0.066(4) 0.064(3) 0.103(6) 0.006(4) -0.007(5) -0.008(3)

loop_
_atom_type_symbol
_atom_type_description
_atom_type_scat_dispersion_real
_atom_type_scat_dispersion_imag
_atom_type_scat_source
C C 0.0033 0.0016 'International Tables Vol C Tables 4.2.6.8 and 6.1.1.4'
H H 0 0 'International Tables Vol C Tables 4.2.6.8 and 6.1.1.4'
N N 0.0061 0.0033 'International Tables Vol C Tables 4.2.6.8 and 6.1.1.4'
O O 0.0106 0.006 'International Tables Vol C Tables 4.2.6.8 and 6.1.1.4'
Cl Cl 0.1484 0.1585 'International Tables Vol C Tables 4.2.6.8 and 6.1.1.4'

loop_
_geom_angle_atom_site_label_1
_geom_angle_atom_site_label_2
_geom_angle_atom_site_label_3
_geom_angle
C4 N2 N1 117.2(4)
C9 C5 C6 120.7(5)
C9 C5 C4 120.2(4)
C6 C5 C4 119.1(4)
C4 C3 C2 108.8(4)
C4 C3 C8 112.1(4)
C2 C3 C8 112.7(4)
C1 N1 N2 125.1(4)
C1 N1 C13 120.6(5)
N2 N1 C13 113.0(4)
N2 C4 C5 117.1(4)
N2 C4 C3 122.7(5)
C5 C4 C3 120.1(4)
C1 C2 C3 114.0(5)
C3 C8 C7 109.6(5)
C10 C9 C5 119.8(5)
N1 C13 C14 110.2(5)
C9 C10 C11 120.1(5)
C6 C7 C8 110.9(4)
C12 C6 C5 117.5(5)
C12 C6 C7 121.8(4)
C5 C6 C7 120.7(5)
O1 C1 N1 121.1(5)
O1 C1 C2 124.7(5)
N1 C1 C2 114.2(5)
C11 C12 C6 122.1(5)
C12 C11 C10 119.8(6)
C13 C14 Cl1 109.8(4)

loop_
_geom_bond_atom_site_label_1
_geom_bond_atom_site_label_2
_geom_bond_distance
Cl1 C14 1.778(6)
N2 C4 1.276(5)
N2 N1 1.392(5)
O1 C1 1.209(5)
C5 C9 1.379(6)
C5 C6 1.390(6)
C5 C4 1.485(6)
C3 C4 1.490(6)
C3 C2 1.509(7)
C3 C8 1.514(6)
N1 C1 1.370(6)
N1 C13 1.456(6)
C2 C1 1.480(7)
C8 C7 1.525(7)
C9 C10 1.374(6)
C13 C14 1.494(8)
C10 C11 1.374(7)
C7 C6 1.508(7)
C6 C12 1.384(7)
C12 C11 1.352(7)
